data_7020789
loop_
_publ_author_name
'Yoshida, Jun'
'Kondo, Shohei'
'Yuge, Hidetaka'

_publ_section_title
;
 A synthetic strategy for a new series of oxo-centered tricobalt complexes
 with mixed bridging ligands of acetate and pyrazolate anions.
;
_journal_issue 7
_journal_name_full 'Dalton transactions (Cambridge, England : 2003)'
_journal_page_first 2406
_journal_page_last 2413
_journal_paper_doi 10.1039/c2dt31988h
_journal_volume 42
_journal_year 2013
_chemical_formula_sum 'C24 H33 Co3 F6 N9 O11 P'
_chemical_formula_weight 945.35
_chemical_name_systematic
;
?
;
_space_group_crystal_system monoclinic
_space_group_IT_number 14
_space_group_name_Hall '-P 2ybc'
_space_group_name_H-M_alt 'P 1 21/c 1'
_symmetry_space_group_name_Hall '-P 2ybc'
_symmetry_space_group_name_H-M 'P 1 21/c 1'
_atom_sites_solution_hydrogens geom
_atom_sites_solution_primary direct
_atom_sites_solution_secondary difmap
_audit_creation_method 'WinGX routine CIF_UPDATE'
_cell_angle_alpha 90
_cell_angle_beta 97.0330(10)
_cell_angle_gamma 90
_cell_formula_units_Z 4
_cell_length_a 16.8429(9)
_cell_length_b 7.9148(4)
_cell_length_c 26.7022(14)
_cell_measurement_reflns_used 7417
_cell_measurement_temperature 120(2)
_cell_measurement_theta_max 26.6314
_cell_measurement_theta_min 2.4402
_cell_volume 3532.8(3)
_computing_cell_refinement 'SAINT V7.68A (Bruker AXS, 2009)'
_computing_data_collection 'Bruker APEX2'
_computing_data_reduction 'SAINT V7.68A (Bruker AXS, 2009)'
_computing_molecular_graphics 'PLATON (Spek, 2003)'
_computing_publication_material 'SHELXL97 (Sheldrick, 2008)'
_computing_structure_refinement 'SHELXL-97 (Sheldrick, 1997)'
_computing_structure_solution 'SHELXS-97 (Sheldrick, 1990)'
_diffrn_ambient_temperature 120(2)
_diffrn_detector_area_resol_mean 8.3333
_diffrn_measured_fraction_theta_full 0.992
_diffrn_measured_fraction_theta_max 0.992
_diffrn_measurement_device_type 'CCD area detector'
_diffrn_measurement_method 'phi and omega scans'
_diffrn_radiation_monochromator graphite
_diffrn_radiation_type MoK\a
_diffrn_radiation_wavelength 0.71073
_diffrn_reflns_av_R_equivalents 0.0515
_diffrn_reflns_av_unetI/netI 0.0448
_diffrn_reflns_limit_h_max 21
_diffrn_reflns_limit_h_min -21
_diffrn_reflns_limit_k_max 10
_diffrn_reflns_limit_k_min -10
_diffrn_reflns_limit_l_max 34
_diffrn_reflns_limit_l_min -34
_diffrn_reflns_number 38607
_diffrn_reflns_theta_full 27.54
_diffrn_reflns_theta_max 27.54
_diffrn_reflns_theta_min 2.44
_exptl_absorpt_coefficient_mu 1.538
_exptl_absorpt_correction_T_max 0.86
_exptl_absorpt_correction_T_min 0.75
_exptl_absorpt_correction_type multi-scan
_exptl_absorpt_process_details 'SADABS V2008/1 (Bruker AXS)'
_exptl_crystal_colour dark-red
_exptl_crystal_density_diffrn 1.777
_exptl_crystal_density_method 'not measured'
_exptl_crystal_description 'hexagonal plate'
_exptl_crystal_F_000 1912
_exptl_crystal_size_max 0.33
_exptl_crystal_size_mid 0.26
_exptl_crystal_size_min 0.08
_refine_diff_density_max 0.836
_refine_diff_density_min -0.648
_refine_diff_density_rms 0.096
_refine_ls_extinction_method none
_refine_ls_goodness_of_fit_ref 1.046
_refine_ls_hydrogen_treatment noref
_refine_ls_matrix_type full
_refine_ls_number_parameters 541
_refine_ls_number_reflns 8089
_refine_ls_number_restraints 0
_refine_ls_restrained_S_all 1.046
_refine_ls_R_factor_all 0.0731
_refine_ls_R_factor_gt 0.0489
_refine_ls_shift/su_max 0
_refine_ls_shift/su_mean 0
_refine_ls_structure_factor_coef Fsqd
_refine_ls_weighting_details 'calc w=1/[\s^2^(Fo^2^)+(0.0527P)^2^+7.4363P] where P=(Fo^2^+2Fc^2^)/3'
_refine_ls_weighting_scheme calc
_refine_ls_wR_factor_ref 0.1248
_reflns_number_gt 6052
_reflns_number_total 8089
_reflns_threshold_expression >2sigma(I)
_cod_data_source_file c2dt31988h.txt
_cod_data_source_block mono
_cod_database_code 7020789

loop_
_symmetry_equiv_pos_as_xyz
'x, y, z'
'-x, y+1/2, -z+1/2'
'-x, -y, -z'
'x, -y-1/2, z-1/2'

loop_
_atom_site_label
_atom_site_fract_x
_atom_site_fract_y
_atom_site_fract_z
_atom_site_U_iso_or_equiv
_atom_site_adp_type
_atom_site_calc_flag
_atom_site_refinement_flags
_atom_site_occupancy
_atom_site_disorder_assembly
_atom_site_disorder_group
_atom_site_type_symbol
Co1 0.16201(3) -0.07532(6) 0.094214(17) 0.01997(12) Uani d . 1 . . Co
Co2 0.34963(3) -0.10078(6) 0.131846(17) 0.02129(12) Uani d . 1 . . Co
Co3 0.28568(3) 0.10276(6) 0.031814(17) 0.02084(12) Uani d . 1 . . Co
O1 0.2682(2) -0.0443(6) 0.08414(14) 0.0201(8) Uani d P 0.797(7) A 1 O
O2 0.17120(16) 0.0200(4) 0.16008(9) 0.0278(6) Uani d . 1 A . O
O3 0.30271(16) -0.0099(4) 0.18755(9) 0.0281(6) Uani d . 1 A . O
C1 0.2324(2) 0.0337(5) 0.19237(14) 0.0257(8) Uani d . 1 . . C
C2 0.2190(3) 0.1112(6) 0.24202(14) 0.0331(9) Uani d . 1 A . C
H1 0.2342 0.0301 0.2693 0.05 Uiso calc R 1 . . H
H2 0.1623 0.1404 0.2414 0.05 Uiso calc R 1 . . H
H3 0.2516 0.2135 0.2478 0.05 Uiso calc R 1 . . H
O4 0.1777(3) -0.3010(6) 0.12243(18) 0.0250(11) Uani d P 0.797(7) A 1 O
O5 0.3114(2) -0.3233(5) 0.14109(14) 0.0259(9) Uani d P 0.797(7) A 1 O
C3 0.2404(3) -0.3771(6) 0.13842(16) 0.0205(11) Uani d P 0.797(7) A 1 C
C4 0.2324(5) -0.5543(9) 0.1579(3) 0.0258(16) Uani d P 0.797(7) A 1 C
H4 0.2401 -0.6355 0.1312 0.039 Uiso calc PR 0.797(7) A 1 H
H5 0.1791 -0.5693 0.1683 0.039 Uiso calc PR 0.797(7) A 1 H
H6 0.273 -0.5733 0.1869 0.039 Uiso calc PR 0.797(7) A 1 H
N1 0.1368(3) 0.1370(6) 0.06711(18) 0.0260(11) Uani d PG 0.797(7) A 1 N
N2 0.1918(2) 0.2228(5) 0.04081(15) 0.0255(10) Uani d PG 0.797(7) A 1 N
C5 0.1640(3) 0.3695(7) 0.02971(19) 0.0355(14) Uani d PG 0.797(7) A 1 C
H7 0.1903 0.4512 0.0115 0.043 Uiso calc PR 0.797(7) A 1 H
C6 0.0901(5) 0.3964(11) 0.0474(3) 0.0328(17) Uani d PG 0.797(7) A 1 C
H8 0.0574 0.4945 0.045 0.039 Uiso calc PR 0.797(7) A 1 H
C7 0.0771(3) 0.2397(8) 0.0699(2) 0.0354(14) Uani d PG 0.797(7) A 1 C
H9 0.0307 0.2123 0.0851 0.042 Uiso calc PR 0.797(7) A 1 H
O6 0.14149(15) -0.1801(3) 0.02985(9) 0.0239(6) Uani d . 1 A . O
O7 0.22608(17) -0.0426(4) -0.01566(9) 0.0291(6) Uani d . 1 A . O
C8 0.1733(2) -0.1517(5) -0.00952(14) 0.0251(8) Uani d . 1 . . C
C9 0.1452(3) -0.2569(6) -0.05498(15) 0.0340(9) Uani d . 1 A . C
H10 0.1039 -0.3357 -0.0467 0.051 Uiso calc R 1 . . H
H11 0.1905 -0.3206 -0.0652 0.051 Uiso calc R 1 . . H
H12 0.1231 -0.1831 -0.0827 0.051 Uiso calc R 1 . . H
O8 0.41206(16) 0.0999(3) 0.13164(10) 0.0280(6) Uani d . 1 A . O
O9 0.34938(16) 0.2639(3) 0.07057(9) 0.0270(6) Uani d . 1 A . O
C10 0.4012(2) 0.2362(5) 0.10787(13) 0.0241(8) Uani d . 1 . . C
C11 0.4553(3) 0.3816(5) 0.12483(17) 0.0349(10) Uani d . 1 A . C
H13 0.445 0.4182 0.1585 0.052 Uiso calc R 1 . . H
H14 0.445 0.4756 0.101 0.052 Uiso calc R 1 . . H
H15 0.5112 0.3458 0.126 0.052 Uiso calc R 1 . . H
O10 0.40605(17) -0.2023(4) 0.08233(10) 0.0302(6) Uani d . 1 A . O
O11 0.37769(16) -0.0211(3) 0.01806(10) 0.0290(6) Uani d . 1 A . O
C12 0.4126(2) -0.1480(5) 0.03905(15) 0.0286(8) Uani d . 1 . . C
C13 0.4693(3) -0.2389(5) 0.00993(16) 0.0338(9) Uani d . 1 A . C
H16 0.5195 -0.1753 0.0116 0.051 Uiso calc R 1 . . H
H17 0.4458 -0.2496 -0.0253 0.051 Uiso calc R 1 . . H
H18 0.48 -0.3516 0.0244 0.051 Uiso calc R 1 . . H
N3 0.04910(18) -0.1204(4) 0.10134(11) 0.0248(7) Uani d . 1 A . N
N4 -0.0115(2) -0.1709(6) 0.06850(17) 0.0534(11) Uani d . 1 . . N
H19 -0.0082 -0.1898 0.0363 0.064 Uiso calc R 1 A . H
C14 -0.0806(3) -0.1902(7) 0.09119(18) 0.0421(11) Uani d . 1 A . C
H20 -0.1315 -0.2294 0.0765 0.05 Uiso calc R 1 . . H
C15 -0.0582(3) -0.1396(9) 0.1396(2) 0.0653(18) Uani d . 1 . . C
H21 -0.0919 -0.1348 0.1656 0.078 Uiso calc R 1 A . H
C16 0.0193(2) -0.0980(6) 0.14425(15) 0.0350(10) Uani d . 1 A . C
H22 0.0489 -0.0576 0.1744 0.042 Uiso calc R 1 . . H
N5 0.4370(2) -0.1826(4) 0.18177(11) 0.0255(7) Uani d . 1 A . N
N6 0.4233(2) -0.2477(5) 0.22616(13) 0.0372(9) Uani d . 1 . . N
H23 0.3763 -0.2478 0.2373 0.045 Uiso calc R 1 A . H
C17 0.4893(3) -0.3124(6) 0.25145(16) 0.0388(11) Uani d . 1 A . C
H24 0.4937 -0.3638 0.2838 0.047 Uiso calc R 1 . . H
C18 0.5483(3) -0.2916(7) 0.22287(18) 0.0503(13) Uani d . 1 . . C
H25 0.6026 -0.3255 0.2305 0.06 Uiso calc R 1 A . H
C19 0.5133(3) -0.2093(7) 0.17948(17) 0.0447(12) Uani d . 1 A . C
H26 0.541 -0.1771 0.152 0.054 Uiso calc R 1 . . H
N7 0.30504(18) 0.2434(4) -0.02642(11) 0.0249(7) Uani d . 1 A . N
N8 0.2985(2) 0.1810(5) -0.07317(12) 0.0307(8) Uani d . 1 . . N
H27 0.2861 0.0755 -0.081 0.037 Uiso calc R 1 A . H
C20 0.3133(3) 0.3001(6) -0.10682(16) 0.0368(10) Uani d . 1 A . C
H28 0.3114 0.2856 -0.1423 0.044 Uiso calc R 1 . . H
C21 0.3313(3) 0.4440(6) -0.08073(17) 0.0397(11) Uani d . 1 . . C
H29 0.3449 0.5502 -0.0939 0.048 Uiso calc R 1 A . H
C22 0.3257(3) 0.4045(5) -0.03039(17) 0.0351(9) Uani d . 1 A . C
H30 0.3352 0.4814 -0.003 0.042 Uiso calc R 1 . . H
P1 -0.26898(9) 0.15920(17) 0.18297(5) 0.0462(3) Uani d . 1 . . P
F1 -0.2950(2) 0.1427(4) 0.12260(12) 0.0762(11) Uani d . 1 . . F
F2 -0.3308(2) 0.3118(4) 0.18335(12) 0.0659(9) Uani d . 1 . . F
F3 -0.2020(2) 0.2898(5) 0.17254(13) 0.0755(11) Uani d . 1 . . F
F4 -0.2114(3) 0.0072(5) 0.1802(2) 0.1115(16) Uani d . 1 . . F
F5 -0.3366(3) 0.0293(5) 0.19288(16) 0.0932(14) Uani d . 1 . . F
F6 -0.2477(2) 0.1849(5) 0.24197(11) 0.0734(10) Uani d . 1 . . F
C33 0.1364(9) 0.2657(18) 0.0489(5) 0.009(3) Uiso d P 0.203(7) A 2 C
C30 0.1653(14) -0.407(3) 0.1308(8) 0.035(5) Uiso d P 0.203(7) A 2 C
H31 0.11 -0.4341 0.1242 0.042 Uiso calc PR 0.203(7) A 2 H
C32 0.2933(14) -0.442(3) 0.1517(8) 0.034(5) Uiso d P 0.203(7) A 2 C
H32 0.3438 -0.4915 0.1627 0.041 Uiso calc PR 0.203(7) A 2 H
O12 0.2079(10) 0.285(2) 0.0350(6) 0.026(5) Uiso d P 0.203(7) A 2 O
N10 0.2814(12) -0.286(3) 0.1368(7) 0.021(5) Uiso d P 0.203(7) A 2 N
O13 0.1063(10) 0.138(3) 0.0674(7) 0.021(5) Uiso d P 0.203(7) A 2 O
N11 0.1930(15) -0.260(3) 0.1233(10) 0.016(6) Uiso d P 0.203(7) A 2 N
C34 0.083(2) 0.413(5) 0.0343(14) 0.034(10) Uiso d P 0.203(7) A 2 C
H33 0.0719 0.4188 -0.0025 0.051 Uiso calc PR 0.203(7) A 2 H
H34 0.1092 0.5172 0.0472 0.051 Uiso calc PR 0.203(7) A 2 H
H35 0.0325 0.3988 0.0487 0.051 Uiso calc PR 0.203(7) A 2 H
O14 0.2607(10) 0.017(2) 0.0893(6) 0.014(4) Uiso d P 0.203(7) A 2 O
C31 0.222(2) -0.521(5) 0.1490(13) 0.031(10) Uiso d P 0.203(7) A 2 C
H36 0.2128 -0.6352 0.158 0.037 Uiso calc PR 0.203(7) A 2 H
N12 0.0182(4) 0.0554(14) 0.2443(2) 0.134(3) Uani d . 1 . . N
C36 0.0085(5) -0.0056(18) 0.2820(3) 0.137(5) Uani d . 1 . . C
C37 0.0012(7) -0.077(2) 0.3310(4) 0.206(8) Uani d . 1 . . C
H37 0.0512 -0.0599 0.3533 0.309 Uiso calc R 1 . . H
H38 -0.0099 -0.1983 0.3275 0.309 Uiso calc R 1 . . H
H39 -0.0427 -0.0213 0.3455 0.309 Uiso calc R 1 . . H

loop_
_atom_site_aniso_label
_atom_site_aniso_U_11
_atom_site_aniso_U_22
_atom_site_aniso_U_33
_atom_site_aniso_U_12
_atom_site_aniso_U_13
_atom_site_aniso_U_23
Co1 0.0195(2) 0.0235(3) 0.0165(2) -0.0012(2) 0.00061(18) 0.00169(19)
Co2 0.0227(3) 0.0242(3) 0.0164(2) -0.0040(2) -0.00001(19) 0.00240(19)
Co3 0.0205(2) 0.0247(3) 0.0168(2) -0.0012(2) 0.00030(18) 0.00303(19)
O1 0.0188(18) 0.022(2) 0.0191(18) -0.0009(16) 0.0007(13) 0.0065(16)
O2 0.0263(14) 0.0364(15) 0.0205(13) -0.0026(12) 0.0024(11) -0.0018(11)
O3 0.0267(14) 0.0377(16) 0.0197(13) 0.0017(12) 0.0015(11) 0.0015(11)
C1 0.030(2) 0.0240(19) 0.0223(18) -0.0018(16) -0.0013(16) 0.0022(15)
C2 0.036(2) 0.040(2) 0.0219(19) 0.0013(19) 0.0008(17) -0.0038(17)
O4 0.026(3) 0.019(3) 0.029(2) 0.000(2) 0.0005(18) 0.0062(19)
O5 0.0161(19) 0.024(2) 0.036(2) 0.0017(17) -0.0019(16) 0.0049(15)
C3 0.024(2) 0.021(2) 0.016(2) 0.002(2) 0.0045(18) -0.0019(17)
C4 0.032(4) 0.017(3) 0.028(3) -0.001(3) 0.000(3) 0.006(3)
N1 0.025(3) 0.027(3) 0.024(2) -0.001(2) -0.004(2) -0.0001(16)
N2 0.021(2) 0.031(3) 0.024(2) 0.003(2) -0.0011(17) -0.003(2)
C5 0.035(3) 0.035(3) 0.035(3) 0.003(2) -0.002(2) 0.008(2)
C6 0.026(3) 0.034(4) 0.036(5) 0.000(2) -0.007(3) 0.009(3)
C7 0.027(3) 0.036(3) 0.042(3) 0.000(2) 0.001(2) 0.002(2)
O6 0.0240(13) 0.0283(14) 0.0190(13) -0.0016(11) 0.0015(10) 0.0008(10)
O7 0.0340(15) 0.0345(15) 0.0184(13) -0.0102(12) 0.0010(11) 0.0032(11)
C8 0.0227(19) 0.028(2) 0.0233(19) -0.0008(15) -0.0015(15) 0.0029(15)
C9 0.039(2) 0.039(2) 0.024(2) -0.0084(19) 0.0026(17) -0.0035(17)
O8 0.0262(14) 0.0290(14) 0.0266(14) -0.0065(12) -0.0052(11) 0.0065(11)
O9 0.0295(14) 0.0256(14) 0.0237(13) 0.0013(11) -0.0051(11) 0.0049(11)
C10 0.0258(19) 0.027(2) 0.0193(18) -0.0003(16) 0.0027(15) 0.0004(15)
C11 0.035(2) 0.027(2) 0.039(2) -0.0059(18) -0.0074(19) 0.0032(18)
O10 0.0355(16) 0.0321(15) 0.0230(14) -0.0008(13) 0.0038(12) 0.0003(11)
O11 0.0287(15) 0.0298(15) 0.0286(14) 0.0027(12) 0.0035(12) 0.0036(12)
C12 0.032(2) 0.025(2) 0.029(2) -0.0066(17) 0.0029(17) 0.0008(16)
C13 0.042(2) 0.029(2) 0.033(2) 0.0025(19) 0.0129(19) 0.0021(17)
N3 0.0193(15) 0.0315(18) 0.0226(15) 0.0027(13) -0.0016(12) -0.0010(13)
N4 0.043(2) 0.068(3) 0.049(2) -0.008(2) 0.000(2) 0.001(2)
C14 0.019(2) 0.062(3) 0.045(3) -0.004(2) 0.0044(19) -0.001(2)
C15 0.031(3) 0.128(6) 0.039(3) -0.004(3) 0.010(2) 0.002(3)
C16 0.0173(18) 0.068(3) 0.0204(18) 0.001(2) 0.0033(15) -0.005(2)
N5 0.0319(18) 0.0239(16) 0.0202(15) -0.0022(14) 0.0009(13) 0.0001(13)
N6 0.037(2) 0.047(2) 0.0261(18) -0.0037(17) -0.0025(15) 0.0103(16)
C17 0.046(3) 0.040(3) 0.027(2) -0.003(2) -0.0138(19) 0.0057(18)
C18 0.037(3) 0.067(4) 0.044(3) 0.018(2) -0.006(2) 0.006(3)
C19 0.036(3) 0.066(3) 0.032(2) 0.010(2) 0.0027(19) 0.008(2)
N7 0.0230(16) 0.0284(17) 0.0223(16) 0.0007(13) -0.0014(13) 0.0054(13)
N8 0.037(2) 0.0328(19) 0.0222(16) 0.0006(15) 0.0036(14) 0.0051(14)
C20 0.035(2) 0.049(3) 0.027(2) -0.001(2) 0.0079(18) 0.0116(19)
C21 0.039(2) 0.039(3) 0.041(2) -0.001(2) 0.008(2) 0.017(2)
C22 0.035(2) 0.031(2) 0.039(2) -0.0005(18) 0.0054(19) 0.0068(18)
P1 0.0575(8) 0.0423(7) 0.0432(7) -0.0005(6) 0.0238(6) -0.0070(6)
F1 0.114(3) 0.064(2) 0.053(2) -0.017(2) 0.0193(19) -0.0223(16)
F2 0.073(2) 0.067(2) 0.0584(19) 0.0181(18) 0.0136(17) 0.0024(16)
F3 0.079(2) 0.083(3) 0.072(2) -0.031(2) 0.0386(19) -0.0282(19)
F4 0.106(3) 0.076(3) 0.160(4) 0.042(3) 0.046(3) -0.020(3)
F5 0.115(3) 0.072(2) 0.104(3) -0.041(2) 0.059(3) -0.015(2)
F6 0.109(3) 0.070(2) 0.0388(17) 0.013(2) -0.0002(17) 0.0086(16)
N12 0.093(5) 0.258(11) 0.054(4) -0.020(6) 0.015(4) -0.034(5)
C36 0.087(6) 0.279(14) 0.047(4) -0.048(7) 0.019(4) -0.010(6)
C37 0.139(10) 0.40(2) 0.078(6) -0.099(13) 0.010(6) 0.027(10)

loop_
_atom_type_symbol
_atom_type_description
_atom_type_scat_dispersion_real
_atom_type_scat_dispersion_imag
_atom_type_scat_source
C C 0.0033 0.0016 'International Tables Vol C Tables 4.2.6.8 and 6.1.1.4'
H H 0 0 'International Tables Vol C Tables 4.2.6.8 and 6.1.1.4'
N N 0.0061 0.0033 'International Tables Vol C Tables 4.2.6.8 and 6.1.1.4'
O O 0.0106 0.006 'International Tables Vol C Tables 4.2.6.8 and 6.1.1.4'
F F 0.0171 0.0103 'International Tables Vol C Tables 4.2.6.8 and 6.1.1.4'
P P 0.1023 0.0942 'International Tables Vol C Tables 4.2.6.8 and 6.1.1.4'
Co Co 0.3494 0.9721 'International Tables Vol C Tables 4.2.6.8 and 6.1.1.4'

loop_
_geom_angle_atom_site_label_1
_geom_angle_atom_site_label_2
_geom_angle_atom_site_label_3
_geom_angle
N11 Co1 O14 98.3(9)
N11 Co1 O1 86.1(8)
O14 Co1 O1 16.4(4)
N11 Co1 N1 173.8(8)
O14 Co1 N1 77.1(5)
O1 Co1 N1 90.1(2)
N11 Co1 O6 92.9(8)
O14 Co1 O6 100.1(5)
O1 Co1 O6 89.91(15)
N1 Co1 O6 92.00(17)
N11 Co1 O2 86.1(8)
O14 Co1 O2 86.3(5)
O1 Co1 O2 96.35(15)
N1 Co1 O2 89.45(17)
O6 Co1 O2 173.57(11)
N11 Co1 O4 10.7(8)
O14 Co1 O4 108.3(5)
O1 Co1 O4 95.2(2)
N1 Co1 O4 174.6(2)
O6 Co1 O4 87.16(17)
O2 Co1 O4 90.82(17)
N11 Co1 N3 92.7(8)
O14 Co1 N3 166.9(5)
O1 Co1 N3 176.07(18)
N1 Co1 N3 91.40(19)
O6 Co1 N3 86.41(12)
O2 Co1 N3 87.29(12)
O4 Co1 N3 83.26(18)
N11 Co1 O13 168.6(10)
O14 Co1 O13 91.5(7)
O1 Co1 O13 104.6(5)
N1 Co1 O13 14.5(4)
O6 Co1 O13 91.1(5)
O2 Co1 O13 88.7(5)
O4 Co1 O13 160.2(5)
N3 Co1 O13 76.9(5)
O1 Co2 N10 79.9(6)
O1 Co2 O10 90.87(17)
N10 Co2 O10 94.7(6)
O1 Co2 O5 94.64(18)
N10 Co2 O5 17.8(6)
O10 Co2 O5 84.52(15)
O1 Co2 O8 99.37(15)
N10 Co2 O8 173.7(6)
O10 Co2 O8 91.57(12)
O5 Co2 O8 165.51(15)
O1 Co2 O3 96.03(16)
N10 Co2 O3 85.6(6)
O10 Co2 O3 173.04(12)
O5 Co2 O3 93.96(15)
O8 Co2 O3 88.24(12)
O1 Co2 N5 175.05(18)
N10 Co2 N5 96.2(6)
O10 Co2 N5 86.35(12)
O5 Co2 N5 81.03(15)
O8 Co2 N5 84.81(12)
O3 Co2 N5 86.71(12)
O1 Co2 O14 14.8(4)
N10 Co2 O14 89.0(7)
O10 Co2 O14 101.9(4)
O5 Co2 O14 105.3(5)
O8 Co2 O14 89.1(5)
O3 Co2 O14 85.1(4)
N5 Co2 O14 169.9(4)
O14 Co3 O1 16.3(4)
O14 Co3 N2 77.9(5)
O1 Co3 N2 90.42(18)
O14 Co3 O9 87.9(5)
O1 Co3 O9 98.14(15)
N2 Co3 O9 91.08(16)
O14 Co3 O7 100.6(5)
O1 Co3 O7 90.17(15)
N2 Co3 O7 90.41(16)
O9 Co3 O7 171.54(11)
O14 Co3 O11 104.8(5)
O1 Co3 O11 91.71(16)
N2 Co3 O11 176.11(15)
O9 Co3 O11 91.84(12)
O7 Co3 O11 86.32(12)
O14 Co3 O12 90.8(7)
O1 Co3 O12 105.0(5)
N2 Co3 O12 17.6(4)
O9 Co3 O12 79.4(5)
O7 Co3 O12 100.0(5)
O11 Co3 O12 162.0(5)
O14 Co3 N7 167.7(5)
O1 Co3 N7 175.87(18)
N2 Co3 N7 92.19(15)
O9 Co3 N7 85.02(12)
O7 Co3 N7 86.61(12)
O11 Co3 N7 85.51(12)
O12 Co3 N7 78.1(5)
Co2 O1 Co1 121.72(19)
Co2 O1 Co3 120.32(19)
Co1 O1 Co3 115.7(2)
C1 O2 Co1 129.1(3)
C1 O3 Co2 132.0(2)
O3 C1 O2 127.4(4)
O3 C1 C2 116.7(3)
O2 C1 C2 115.9(4)
C1 C2 H1 109.5
C1 C2 H2 109.5
H1 C2 H2 109.5
C1 C2 H3 109.5
H1 C2 H3 109.5
H2 C2 H3 109.5
C3 O4 Co1 130.3(4)
C3 O5 Co2 129.6(4)
O4 C3 O5 127.9(5)
O4 C3 C4 117.5(5)
O5 C3 C4 114.7(5)
C7 N1 N2 106.7(4)
C7 N1 Co1 133.1(4)
N2 N1 Co1 120.0(3)
C5 N2 N1 108.2
C5 N2 Co3 136.0(3)
N1 N2 Co3 115.7(3)
N2 C5 C6 112.1(4)
N2 C5 H7 124
C6 C5 H7 124
C5 C6 C7 101.6(6)
C5 C6 H8 129.2
C7 C6 H8 129.2
N1 C7 C6 111.4(5)
N1 C7 H9 124.3
C6 C7 H9 124.3
C8 O6 Co1 129.0(2)
C8 O7 Co3 130.4(2)
O6 C8 O7 127.5(4)
O6 C8 C9 117.0(3)
O7 C8 C9 115.5(3)
C8 C9 H10 109.5
C8 C9 H11 109.5
H10 C9 H11 109.5
C8 C9 H12 109.5
H10 C9 H12 109.5
H11 C9 H12 109.5
C10 O8 Co2 132.3(2)
C10 O9 Co3 127.3(3)
O8 C10 O9 126.4(4)
O8 C10 C11 117.5(3)
O9 C10 C11 116.1(3)
C10 C11 H13 109.5
C10 C11 H14 109.5
H13 C11 H14 109.5
C10 C11 H15 109.5
H13 C11 H15 109.5
H14 C11 H15 109.5
C12 O10 Co2 127.3(3)
C12 O11 Co3 132.1(3)
O10 C12 O11 126.6(4)
O10 C12 C13 116.8(4)
O11 C12 C13 116.6(3)
C12 C13 H16 109.5
C12 C13 H17 109.5
H16 C13 H17 109.5
C12 C13 H18 109.5
H16 C13 H18 109.5
H17 C13 H18 109.5
C16 N3 N4 105.8(3)
C16 N3 Co1 122.4(3)
N4 N3 Co1 131.8(3)
N3 N4 C14 111.4(4)
N3 N4 H19 124.3
C14 N4 H19 124.3
C15 C14 N4 103.4(4)
C15 C14 H20 128.3
N4 C14 H20 128.3
C16 C15 C14 108.4(4)
C16 C15 H21 125.8
C14 C15 H21 125.8
N3 C16 C15 110.9(4)
N3 C16 H22 124.5
C15 C16 H22 124.5
C19 N5 N6 104.7(3)
C19 N5 Co2 132.6(3)
N6 N5 Co2 122.1(3)
C17 N6 N5 112.0(4)
C17 N6 H23 124
N5 N6 H23 124
N6 C17 C18 107.2(4)
N6 C17 H24 126.4
C18 C17 H24 126.4
C17 C18 C19 105.3(4)
C17 C18 H25 127.3
C19 C18 H25 127.3
N5 C19 C18 110.7(4)
N5 C19 H26 124.7
C18 C19 H26 124.7
C22 N7 N8 105.9(3)
C22 N7 Co3 132.4(3)
N8 N7 Co3 121.7(3)
N7 N8 C20 111.4(4)
N7 N8 H27 124.3
C20 N8 H27 124.3
N8 C20 C21 107.1(4)
N8 C20 H28 126.4
C21 C20 H28 126.4
C20 C21 C22 105.7(4)
C20 C21 H29 127.1
C22 C21 H29 127.1
N7 C22 C21 110.0(4)
N7 C22 H30 125
C21 C22 H30 125
F4 P1 F3 92.0(2)
F4 P1 F5 88.3(3)
F3 P1 F5 179.4(3)
F4 P1 F6 94.6(2)
F3 P1 F6 90.7(2)
F5 P1 F6 89.8(2)
F4 P1 F2 177.1(3)
F3 P1 F2 89.2(2)
F5 P1 F2 90.4(2)
F6 P1 F2 87.98(19)
F4 P1 F1 89.1(2)
F3 P1 F1 89.39(19)
F5 P1 F1 90.1(2)
F6 P1 F1 176.3(2)
F2 P1 F1 88.3(2)
O13 C33 O12 129.4(17)
O13 C33 C34 118(2)
O12 C33 C34 112(2)
N11 C30 C31 114(3)
N11 C30 H31 122.9
C31 C30 H31 122.9
N10 C32 C31 109(2)
N10 C32 H32 125.7
C31 C32 H32 125.7
C33 O12 Co3 124.5(12)
C32 N10 N11 108.5(19)
C32 N10 Co2 133.5(18)
N11 N10 Co2 118.1(15)
C33 O13 Co1 128.2(13)
C30 N11 N10 102(2)
C30 N11 Co1 139(2)
N10 N11 Co1 117.9(16)
C33 C34 H33 109.5
C33 C34 H34 109.5
H33 C34 H34 109.5
C33 C34 H35 109.5
H33 C34 H35 109.5
H34 C34 H35 109.5
Co3 O14 Co1 121.8(9)
Co3 O14 Co2 115.4(8)
Co1 O14 Co2 113.3(8)
C32 C31 C30 107(3)
C32 C31 H36 126.6
C30 C31 H36 126.6
N12 C36 C37 176.1(10)
C36 C37 H37 109.5
C36 C37 H38 109.5
H37 C37 H38 109.5
C36 C37 H39 109.5
H37 C37 H39 109.5
H38 C37 H39 109.5

loop_
_geom_bond_atom_site_label_1
_geom_bond_atom_site_label_2
_geom_bond_distance
Co1 N11 1.70(3)
Co1 O14 1.836(16)
Co1 O1 1.858(4)
Co1 N1 1.858(5)
Co1 O6 1.901(2)
Co1 O2 1.902(3)
Co1 O4 1.944(5)
Co1 N3 1.967(3)
Co1 O13 2.02(2)
Co2 O1 1.810(4)
Co2 N10 1.88(2)
Co2 O10 1.898(3)
Co2 O5 1.901(4)
Co2 O8 1.905(3)
Co2 O3 1.908(3)
Co2 N5 1.970(3)
Co2 O14 1.998(16)
Co3 O14 1.775(16)
Co3 O1 1.869(4)
Co3 N2 1.886(3)
Co3 O9 1.892(3)
Co3 O7 1.904(3)
Co3 O11 1.907(3)
Co3 O12 1.960(17)
Co3 N7 1.972(3)
O2 C1 1.265(5)
O3 C1 1.255(5)
C1 C2 1.503(5)
C2 H1 0.98
C2 H2 0.98
C2 H3 0.98
O4 C3 1.245(7)
O5 C3 1.265(6)
C3 C4 1.508(8)
C4 H4 0.98
C4 H5 0.98
C4 H6 0.98
N1 C7 1.302(8)
N1 N2 1.404(5)
N2 C5 1.273(4)
C5 C6 1.401(9)
C5 H7 0.95
C6 C7 1.406(10)
C6 H8 0.95
C7 H9 0.95
O6 C8 1.257(4)
O7 C8 1.264(5)
C8 C9 1.500(5)
C9 H10 0.98
C9 H11 0.98
C9 H12 0.98
O8 C10 1.254(4)
O9 C10 1.261(4)
C10 C11 1.503(5)
C11 H13 0.98
C11 H14 0.98
C11 H15 0.98
O10 C12 1.250(5)
O11 C12 1.260(5)
C12 C13 1.489(6)
C13 H16 0.98
C13 H17 0.98
C13 H18 0.98
N3 C16 1.318(5)
N3 N4 1.323(5)
N4 C14 1.385(6)
N4 H19 0.88
C14 C15 1.361(7)
C14 H20 0.95
C15 C16 1.337(6)
C15 H21 0.95
C16 H22 0.95
N5 C19 1.312(5)
N5 N6 1.338(4)
N6 C17 1.330(5)
N6 H23 0.88
C17 C18 1.335(7)
C17 H24 0.95
C18 C19 1.395(6)
C18 H25 0.95
C19 H26 0.95
N7 C22 1.329(5)
N7 N8 1.334(4)
N8 C20 1.347(5)
N8 H27 0.88
C20 C21 1.350(7)
C20 H28 0.95
C21 C22 1.395(6)
C21 H29 0.95
C22 H30 0.95
P1 F4 1.553(4)
P1 F3 1.580(3)
P1 F5 1.581(4)
P1 F6 1.585(3)
P1 F2 1.595(3)
P1 F1 1.623(4)
C33 O13 1.26(2)
C33 O12 1.31(2)
C33 C34 1.49(4)
C30 N11 1.28(3)
C30 C31 1.36(4)
C30 H31 0.95
C32 N10 1.30(3)
C32 C31 1.35(5)
C32 H32 0.95
N10 N11 1.50(3)
C34 H33 0.98
C34 H34 0.98
C34 H35 0.98
C31 H36 0.95
N12 C36 1.144(11)
C36 C37 1.445(12)
C37 H37 0.98
C37 H38 0.98
C37 H39 0.98

loop_
_geom_torsion_atom_site_label_1
_geom_torsion_atom_site_label_2
_geom_torsion_atom_site_label_3
_geom_torsion_atom_site_label_4
_geom_torsion
N10 Co2 O1 Co1 41.2(7)
O10 Co2 O1 Co1 135.8(3)
O5 Co2 O1 Co1 51.2(3)
O8 Co2 O1 Co1 -132.4(3)
O3 Co2 O1 Co1 -43.2(3)
N5 Co2 O1 Co1 80.1(18)
O14 Co2 O1 Co1 -86(2)
N10 Co2 O1 Co3 -156.8(6)
O10 Co2 O1 Co3 -62.2(3)
O5 Co2 O1 Co3 -146.8(3)
O8 Co2 O1 Co3 29.5(3)
O3 Co2 O1 Co3 118.7(3)
N5 Co2 O1 Co3 -117.9(17)
O14 Co2 O1 Co3 76(2)
N11 Co1 O1 Co2 -39.0(9)
O14 Co1 O1 Co2 99(2)
N1 Co1 O1 Co2 136.2(3)
O6 Co1 O1 Co2 -131.8(3)
O2 Co1 O1 Co2 46.7(3)
O4 Co1 O1 Co2 -44.7(3)
N3 Co1 O1 Co2 -111(2)
O13 Co1 O1 Co2 137.0(6)
N11 Co1 O1 Co3 158.3(9)
O14 Co1 O1 Co3 -63.5(19)
N1 Co1 O1 Co3 -26.6(3)
O6 Co1 O1 Co3 65.4(3)
O2 Co1 O1 Co3 -116.1(2)
O4 Co1 O1 Co3 152.5(3)
N3 Co1 O1 Co3 86(2)
O13 Co1 O1 Co3 -25.8(6)
O14 Co3 O1 Co2 -95(2)
N2 Co3 O1 Co2 -134.6(3)
O9 Co3 O1 Co2 -43.5(3)
O7 Co3 O1 Co2 135.0(3)
O11 Co3 O1 Co2 48.6(3)
O12 Co3 O1 Co2 -124.6(5)
N7 Co3 O1 Co2 96(2)
O14 Co3 O1 Co1 68(2)
N2 Co3 O1 Co1 28.4(3)
O9 Co3 O1 Co1 119.6(2)
O7 Co3 O1 Co1 -62.0(3)
O11 Co3 O1 Co1 -148.3(3)
O12 Co3 O1 Co1 38.4(6)
N7 Co3 O1 Co1 -101(2)
N11 Co1 O2 C1 61.2(9)
O14 Co1 O2 C1 -37.4(6)
O1 Co1 O2 C1 -24.5(4)
N1 Co1 O2 C1 -114.5(4)
O6 Co1 O2 C1 142.4(10)
O4 Co1 O2 C1 70.8(4)
N3 Co1 O2 C1 154.0(3)
O13 Co1 O2 C1 -129.0(6)
O1 Co2 O3 C1 16.3(4)
N10 Co2 O3 C1 -63.1(7)
O10 Co2 O3 C1 -156.0(9)
O5 Co2 O3 C1 -78.8(4)
O8 Co2 O3 C1 115.5(4)
N5 Co2 O3 C1 -159.6(4)
O14 Co2 O3 C1 26.3(6)
Co2 O3 C1 O2 3.6(6)
Co2 O3 C1 C2 -176.3(3)
Co1 O2 C1 O3 1.9(6)
Co1 O2 C1 C2 -178.1(3)
N11 Co1 O4 C3 -18(5)
O14 Co1 O4 C3 4.3(7)
O1 Co1 O4 C3 14.3(5)
N1 Co1 O4 C3 -175(2)
O6 Co1 O4 C3 104.0(5)
O2 Co1 O4 C3 -82.2(5)
N3 Co1 O4 C3 -169.3(5)
O13 Co1 O4 C3 -170.6(16)
O1 Co2 O5 C3 -33.7(4)
N10 Co2 O5 C3 0.5(19)
O10 Co2 O5 C3 -124.1(4)
O8 Co2 O5 C3 161.0(5)
O3 Co2 O5 C3 62.7(4)
N5 Co2 O5 C3 148.7(4)
O14 Co2 O5 C3 -23.3(6)
Co1 O4 C3 O5 1.4(8)
Co1 O4 C3 C4 -179.6(4)
Co2 O5 C3 O4 10.5(7)
Co2 O5 C3 C4 -168.5(4)
N11 Co1 N1 C7 -108(8)
O14 Co1 N1 C7 -150.6(8)
O1 Co1 N1 C7 -160.6(6)
O6 Co1 N1 C7 109.5(6)
O2 Co1 N1 C7 -64.2(6)
O4 Co1 N1 C7 29(3)
N3 Co1 N1 C7 23.0(6)
O13 Co1 N1 C7 23(2)
N11 Co1 N1 N2 66(8)
O14 Co1 N1 N2 23.3(6)
O1 Co1 N1 N2 13.3(4)
O6 Co1 N1 N2 -76.6(4)
O2 Co1 N1 N2 109.7(4)
O4 Co1 N1 N2 -157(2)
N3 Co1 N1 N2 -163.1(4)
O13 Co1 N1 N2 -163(3)
C7 N1 N2 C5 0.7(6)
Co1 N1 N2 C5 -174.7(4)
C7 N1 N2 Co3 179.4(4)
Co1 N1 N2 Co3 4.0(5)
O14 Co3 N2 C5 148.8(8)
O1 Co3 N2 C5 159.4(6)
O9 Co3 N2 C5 61.2(6)
O7 Co3 N2 C5 -110.4(6)
O11 Co3 N2 C5 -77(2)
O12 Co3 N2 C5 12.9(17)
N7 Co3 N2 C5 -23.8(6)
O14 Co3 N2 N1 -29.4(6)
O1 Co3 N2 N1 -18.9(4)
O9 Co3 N2 N1 -117.0(3)
O7 Co3 N2 N1 71.3(3)
O11 Co3 N2 N1 104(2)
O12 Co3 N2 N1 -165(2)
N7 Co3 N2 N1 157.9(3)
N1 N2 C5 C6 0.6(7)
Co3 N2 C5 C6 -177.8(5)
N2 C5 C6 C7 -1.5(8)
N2 N1 C7 C6 -1.7(7)
Co1 N1 C7 C6 172.8(5)
C5 C6 C7 N1 1.9(8)
N11 Co1 O6 C8 -118.0(9)
O14 Co1 O6 C8 -19.0(6)
O1 Co1 O6 C8 -31.9(3)
N1 Co1 O6 C8 58.2(4)
O2 Co1 O6 C8 161.1(10)
O4 Co1 O6 C8 -127.1(3)
N3 Co1 O6 C8 149.5(3)
O13 Co1 O6 C8 72.7(6)
O14 Co3 O7 C8 10.3(6)
O1 Co3 O7 C8 22.9(4)
N2 Co3 O7 C8 -67.5(4)
O9 Co3 O7 C8 -167.7(7)
O11 Co3 O7 C8 114.6(3)
O12 Co3 O7 C8 -82.4(6)
N7 Co3 O7 C8 -159.7(4)
Co1 O6 C8 O7 -1.5(6)
Co1 O6 C8 C9 179.3(3)
Co3 O7 C8 O6 7.2(6)
Co3 O7 C8 C9 -173.6(3)
O1 Co2 O8 C10 2.5(4)
N10 Co2 O8 C10 -81(6)
O10 Co2 O8 C10 93.7(3)
O5 Co2 O8 C10 167.7(5)
O3 Co2 O8 C10 -93.3(3)
N5 Co2 O8 C10 179.9(4)
O14 Co2 O8 C10 -8.2(6)
O14 Co3 O9 C10 49.9(6)
O1 Co3 O9 C10 37.1(3)
N2 Co3 O9 C10 127.7(3)
O7 Co3 O9 C10 -132.2(8)
O11 Co3 O9 C10 -54.9(3)
O12 Co3 O9 C10 141.0(6)
N7 Co3 O9 C10 -140.2(3)
Co2 O8 C10 O9 -12.7(6)
Co2 O8 C10 C11 167.8(3)
Co3 O9 C10 O8 -12.2(6)
Co3 O9 C10 C11 167.4(3)
O1 Co2 O10 C12 41.0(3)
N10 Co2 O10 C12 121.0(7)
O5 Co2 O10 C12 135.6(4)
O8 Co2 O10 C12 -58.4(3)
O3 Co2 O10 C12 -146.7(9)
N5 Co2 O10 C12 -143.1(3)
O14 Co2 O10 C12 31.0(6)
O14 Co3 O11 C12 7.2(6)
O1 Co3 O11 C12 -2.8(4)
N2 Co3 O11 C12 -126(2)
O9 Co3 O11 C12 95.5(4)
O7 Co3 O11 C12 -92.8(4)
O12 Co3 O11 C12 155.8(16)
N7 Co3 O11 C12 -179.7(4)
Co2 O10 C12 O11 -6.0(6)
Co2 O10 C12 C13 171.8(3)
Co3 O11 C12 O10 -18.3(6)
Co3 O11 C12 C13 163.9(3)
N11 Co1 N3 C16 77.9(9)
O14 Co1 N3 C16 -69(2)
O1 Co1 N3 C16 150(2)
N1 Co1 N3 C16 -97.5(4)
O6 Co1 N3 C16 170.6(4)
O2 Co1 N3 C16 -8.1(3)
O4 Co1 N3 C16 83.0(4)
O13 Co1 N3 C16 -97.4(6)
N11 Co1 N3 N4 -104.0(9)
O14 Co1 N3 N4 109(2)
O1 Co1 N3 N4 -32(2)
N1 Co1 N3 N4 80.6(4)
O6 Co1 N3 N4 -11.3(4)
O2 Co1 N3 N4 170.0(4)
O4 Co1 N3 N4 -98.9(4)
O13 Co1 N3 N4 80.7(7)
C16 N3 N4 C14 -3.3(5)
Co1 N3 N4 C14 178.4(3)
N3 N4 C14 C15 2.9(6)
N4 C14 C15 C16 -1.3(7)
N4 N3 C16 C15 2.4(6)
Co1 N3 C16 C15 -179.1(4)
C14 C15 C16 N3 -0.6(7)
O1 Co2 N5 C19 86.2(18)
N10 Co2 N5 C19 124.6(7)
O10 Co2 N5 C19 30.3(4)
O5 Co2 N5 C19 115.3(4)
O8 Co2 N5 C19 -61.6(4)
O3 Co2 N5 C19 -150.1(4)
O14 Co2 N5 C19 -115(3)
O1 Co2 N5 N6 -83.6(18)
N10 Co2 N5 N6 -45.1(6)
O10 Co2 N5 N6 -139.5(3)
O5 Co2 N5 N6 -54.4(3)
O8 Co2 N5 N6 128.6(3)
O3 Co2 N5 N6 40.1(3)
O14 Co2 N5 N6 75(3)
C19 N5 N6 C17 0.6(5)
Co2 N5 N6 C17 172.8(3)
N5 N6 C17 C18 -0.7(5)
N6 C17 C18 C19 0.6(6)
N6 N5 C19 C18 -0.2(5)
Co2 N5 C19 C18 -171.3(3)
C17 C18 C19 N5 -0.2(6)
O14 Co3 N7 C22 33(3)
O1 Co3 N7 C22 -162.2(19)
N2 Co3 N7 C22 68.7(4)
O9 Co3 N7 C22 -22.2(4)
O7 Co3 N7 C22 159.0(4)
O11 Co3 N7 C22 -114.4(4)
O12 Co3 N7 C22 58.0(6)
O14 Co3 N7 N8 -147(2)
O1 Co3 N7 N8 18(2)
N2 Co3 N7 N8 -111.5(3)
O9 Co3 N7 N8 157.6(3)
O7 Co3 N7 N8 -21.2(3)
O11 Co3 N7 N8 65.4(3)
O12 Co3 N7 N8 -122.2(6)
C22 N7 N8 C20 -1.0(4)
Co3 N7 N8 C20 179.1(3)
N7 N8 C20 C21 1.0(5)
N8 C20 C21 C22 -0.5(5)
N8 N7 C22 C21 0.6(5)
Co3 N7 C22 C21 -179.5(3)
C20 C21 C22 N7 -0.1(5)
O13 C33 O12 Co3 8(3)
C34 C33 O12 Co3 -164.2(19)
O14 Co3 O12 C33 -41.1(15)
O1 Co3 O12 C33 -33.1(15)
N2 Co3 O12 C33 1.8(10)
O9 Co3 O12 C33 -128.8(15)
O7 Co3 O12 C33 59.8(15)
O11 Co3 O12 C33 169.1(9)
N7 Co3 O12 C33 144.1(15)
C31 C32 N10 N11 1(3)
C31 C32 N10 Co2 178(2)
O1 Co2 N10 C32 154(2)
O10 Co2 N10 C32 64(2)
O5 Co2 N10 C32 8.9(14)
O8 Co2 N10 C32 -121(5)
O3 Co2 N10 C32 -109(2)
N5 Co2 N10 C32 -23(2)
O14 Co2 N10 C32 166(2)
O1 Co2 N10 N11 -28.3(15)
O10 Co2 N10 N11 -118.4(15)
O5 Co2 N10 N11 -174(3)
O8 Co2 N10 N11 56(6)
O3 Co2 N10 N11 68.6(16)
N5 Co2 N10 N11 154.8(15)
O14 Co2 N10 N11 -16.5(16)
O12 C33 O13 Co1 11(3)
C34 C33 O13 Co1 -176.6(19)
N11 Co1 O13 C33 158(4)
O14 Co1 O13 C33 8.7(18)
O1 Co1 O13 C33 -1.2(18)
N1 Co1 O13 C33 2.2(13)
O6 Co1 O13 C33 -91.4(17)
O2 Co1 O13 C33 95.0(17)
O4 Co1 O13 C33 -176.2(9)
N3 Co1 O13 C33 -177.5(18)
C31 C30 N11 N10 3(3)
C31 C30 N11 Co1 168(3)
C32 N10 N11 C30 -2(3)
Co2 N10 N11 C30 -179.9(16)
C32 N10 N11 Co1 -170.9(17)
Co2 N10 N11 Co1 11(2)
O14 Co1 N11 C30 -161(3)
O1 Co1 N11 C30 -150(3)
N1 Co1 N11 C30 157(6)
O6 Co1 N11 C30 -61(3)
O2 Co1 N11 C30 113(3)
O4 Co1 N11 C30 -3(3)
N3 Co1 N11 C30 26(3)
O13 Co1 N11 C30 50(7)
O14 Co1 N11 N10 2.4(19)
O1 Co1 N11 N10 13.3(17)
N1 Co1 N11 N10 -39(9)
O6 Co1 N11 N10 103.0(17)
O2 Co1 N11 N10 -83.4(17)
O4 Co1 N11 N10 161(7)
N3 Co1 N11 N10 -170.5(17)
O13 Co1 N11 N10 -147(4)
O1 Co3 O14 Co1 -84(2)
N2 Co3 O14 Co1 54.8(8)
O9 Co3 O14 Co1 146.4(9)
O7 Co3 O14 Co1 -33.3(10)
O11 Co3 O14 Co1 -122.3(8)
O12 Co3 O14 Co1 67.0(10)
N7 Co3 O14 Co1 92(3)
O1 Co3 O14 Co2 59.6(18)
N2 Co3 O14 Co2 -161.1(8)
O9 Co3 O14 Co2 -69.5(7)
O7 Co3 O14 Co2 110.8(7)
O11 Co3 O14 Co2 21.8(9)
O12 Co3 O14 Co2 -148.9(8)
N7 Co3 O14 Co2 -124(2)
N11 Co1 O14 Co3 131.1(12)
O1 Co1 O14 Co3 89(2)
N1 Co1 O14 Co3 -53.1(8)
O6 Co1 O14 Co3 36.6(10)
O2 Co1 O14 Co3 -143.4(9)
O4 Co1 O14 Co3 127.0(8)
N3 Co1 O14 Co3 -82(2)
O13 Co1 O14 Co3 -54.8(10)
N11 Co1 O14 Co2 -13.7(11)
O1 Co1 O14 Co2 -55.9(17)
N1 Co1 O14 Co2 162.1(8)
O6 Co1 O14 Co2 -108.1(7)
O2 Co1 O14 Co2 71.8(7)
O4 Co1 O14 Co2 -17.8(8)
N3 Co1 O14 Co2 132.9(18)
O13 Co1 O14 Co2 160.4(9)
O1 Co2 O14 Co3 -78(2)
N10 Co2 O14 Co3 -129.9(9)
O10 Co2 O14 Co3 -35.3(9)
O5 Co2 O14 Co3 -122.8(7)
O8 Co2 O14 Co3 56.1(8)
O3 Co2 O14 Co3 144.4(8)
N5 Co2 O14 Co3 109(2)
O1 Co2 O14 Co1 69.2(19)
N10 Co2 O14 Co1 17.3(9)
O10 Co2 O14 Co1 111.8(7)
O5 Co2 O14 Co1 24.3(8)
O8 Co2 O14 Co1 -156.8(7)
O3 Co2 O14 Co1 -68.4(7)
N5 Co2 O14 Co1 -104(3)
N10 C32 C31 C30 1(3)
N11 C30 C31 C32 -2(4)
